data_7128901
loop_
_publ_author_name
'Zhou, Jiliang'
'Litle, Elishua D.'
'Gabba\"i, Fran\,cois P'

_publ_section_title
;
 Isolation and reactivity of a gold(I) hydroxytrifluoroborate complex
 stabilized by anion-\p<sup>+</sup> interactions.
;
_journal_issue 79
_journal_name_full 'Chemical communications (Cambridge, England)'
_journal_page_first 10154
_journal_page_last 10157
_journal_paper_doi 10.1039/d1cc04105c
_journal_volume 57
_journal_year 2021
_chemical_formula_moiety 'C40 H30 O2 P, B F4, 0.5(C2 H4 Cl2)'
_chemical_formula_sum 'C41 H32 B Cl F4 O2 P'
_chemical_formula_weight 709.89
_space_group_crystal_system monoclinic
_space_group_IT_number 14
_space_group_name_Hall '-P 2ybc'
_space_group_name_H-M_alt 'P 1 21/c 1'
_atom_sites_solution_hydrogens geom
_audit_creation_date 2021-04-08
_audit_creation_method
;
Olex2 1.2
(compiled 2018.05.29 svn.r3508 for OlexSys, GUI svn.r5506)
;
_audit_update_record
;
2021-04-09 deposited with the CCDC.	2021-08-27 downloaded from the CCDC.
;
_cell_angle_alpha 90
_cell_angle_beta 102.919(8)
_cell_angle_gamma 90
_cell_formula_units_Z 4
_cell_length_a 19.304(3)
_cell_length_b 8.5274(12)
_cell_length_c 21.312(3)
_cell_measurement_reflns_used 9740
_cell_measurement_temperature 110(2)
_cell_measurement_theta_max 72.34
_cell_measurement_theta_min 2.35
_cell_volume 3419.4(9)
_computing_cell_refinement 'SAINT V8.40A (2010, 2016)'
_computing_data_reduction 'SAINT V8.40A (2010, 2016)'
_computing_molecular_graphics 'Olex2 (Dolomanov et al., 2009)'
_computing_publication_material 'Olex2 (Dolomanov et al., 2009)'
_computing_structure_refinement 'XL (Sheldrick, 2008)'
_diffrn_ambient_temperature 110.0
_diffrn_measured_fraction_theta_full 1.000
_diffrn_measured_fraction_theta_max 0.997
_diffrn_measurement_device_type 'Bruker APEX-II CCD'
_diffrn_measurement_method '\f and \w scans'
_diffrn_radiation_type CuK\a
_diffrn_radiation_wavelength 1.54178
_diffrn_reflns_av_R_equivalents 0.0805
_diffrn_reflns_av_unetI/netI 0.0599
_diffrn_reflns_Laue_measured_fraction_full 1.000
_diffrn_reflns_Laue_measured_fraction_max 0.997
_diffrn_reflns_limit_h_max 23
_diffrn_reflns_limit_h_min -23
_diffrn_reflns_limit_k_max 10
_diffrn_reflns_limit_k_min -10
_diffrn_reflns_limit_l_max 25
_diffrn_reflns_limit_l_min -25
_diffrn_reflns_number 43696
_diffrn_reflns_point_group_measured_fraction_full 1.000
_diffrn_reflns_point_group_measured_fraction_max 0.997
_diffrn_reflns_theta_full 67.679
_diffrn_reflns_theta_max 68.450
_diffrn_reflns_theta_min 2.348
_diffrn_standards_number 0
_exptl_absorpt_coefficient_mu 1.926
_exptl_absorpt_correction_T_max 0.7536
_exptl_absorpt_correction_T_min 0.5483
_exptl_absorpt_correction_type multi-scan
_exptl_absorpt_process_details
;
SADABS-2016/2 (Bruker,2016/2) was used for absorption correction.
wR2(int) was 0.1315 before and 0.0847 after correction.
The Ratio of minimum to maximum transmission is 0.7276.
The \l/2 correction factor is Not present.
;
_exptl_crystal_colour orange
_exptl_crystal_density_diffrn 1.379
_exptl_crystal_description block
_exptl_crystal_F_000 1468
_exptl_crystal_size_max 0.44
_exptl_crystal_size_mid 0.21
_exptl_crystal_size_min 0.08
_refine_diff_density_max 0.956
_refine_diff_density_min -0.744
_refine_diff_density_rms 0.082
_refine_ls_extinction_method none
_refine_ls_goodness_of_fit_ref 1.032
_refine_ls_hydrogen_treatment constr
_refine_ls_matrix_type full
_refine_ls_number_parameters 542
_refine_ls_number_reflns 6285
_refine_ls_number_restraints 7
_refine_ls_restrained_S_all 1.073
_refine_ls_R_factor_all 0.0708
_refine_ls_R_factor_gt 0.0655
_refine_ls_shift/su_max 0.001
_refine_ls_shift/su_mean 0.000
_refine_ls_structure_factor_coef Fsqd
_refine_ls_weighting_details 'w=1/[\s^2^(Fo^2^)+(0.0587P)^2^+5.7964P] where P=(Fo^2^+2Fc^2^)/3'
_refine_ls_weighting_scheme calc
_refine_ls_wR_factor_gt 0.1585
_refine_ls_wR_factor_ref 0.1629
_reflns_Friedel_coverage 0.000
_reflns_number_gt 5676
_reflns_number_total 6285
_reflns_threshold_expression 'I > 2\s(I)'
_cod_data_source_file d1cc04105c2.cif
_cod_data_source_block 2-BF4
_cod_depositor_comments 'Adding full bibliography for 7128901--7128904.cif.'
_cod_database_code 7128901
_shelxl_version_number 2014-3
_shelx_space_group_comment
;
The symmetry employed for this shelxl refinement is uniquely defined
by the following loop, which should always be used as a source of
symmetry information in preference to the above space-group names.
They are only intended as comments.
;
_olex2_refinement_description
;
1. Fixed Uiso
 At 1.2 times of:
  All C(H) groups, All C(H,H) groups
 At 1.5 times of:
  All C(H,H,H) groups
2. Rigid bond restraints
 C33, C32
 with sigma for 1-2 distances of 0.02 and sigma for 1-3 distances of 0.02
3. Uiso/Uaniso restraints and constraints
Uanis(C5) \\sim Ueq: with sigma of 0.005 and sigma for terminal atoms of 0.01
4. Others
 Sof(C35)=Sof(C40)=Sof(H40)=Sof(C39)=Sof(H39)=Sof(C38)=Sof(H38)=Sof(C37)=
 Sof(H37)=Sof(C36)=Sof(H36)=1-FVAR(1)
 Sof(C35A)=Sof(C40A)=Sof(H40A)=Sof(C39A)=Sof(H39A)=Sof(C38A)=Sof(H38A)=
 Sof(C37A)=Sof(H37A)=Sof(C36A)=Sof(H36A)=FVAR(1)
 Sof(C7A)=Sof(C8A)=Sof(H8AA)=Sof(H8AB)=Sof(H8AC)=Sof(C9A)=Sof(H9AA)=Sof(H9AB)=
 Sof(H9AC)=1-FVAR(2)
 Sof(C7)=Sof(C8)=Sof(H8A)=Sof(H8B)=Sof(H8C)=Sof(C9)=Sof(H9A)=Sof(H9B)=Sof(H9C)=
 FVAR(2)
 Sof(O1A)=1-FVAR(3)
 Sof(O1)=FVAR(3)
 Fixed Sof: Cl2(0.5) Cl1(0.5) C2S(0.5) H2SA(0.5) H2SB(0.5) C1S(0.5) H1SA(0.5)
 H1SB(0.5)
5.a Secondary CH2 refined with riding coordinates:
 C2S(H2SA,H2SB), C1S(H1SA,H1SB)
5.b Aromatic/amide H refined with riding coordinates:
 C27(H27), C26(H26), C21(H21), C20(H20), C24(H24), C19(H19), C18(H18),
 C25(H25), C13(H13), C12(H12), C11(H11), C2(H2), C3(H3), C34(H34), C30(H30),
 C4(H4), C31(H31), C33(H33), C32(H32), C40A(H40A), C39A(H39A), C38A(H38A),
 C37A(H37A), C36A(H36A), C40(H40), C39(H39), C38(H38), C37(H37), C36(H36)
5.c Fitted hexagon refined as free rotating group:
 C35A(C40A,C39A,C38A,C37A,C36A), C35(C40,C39,C38,C37,C36)
5.d Idealised Me refined as rotating group:
 C8(H8A,H8B,H8C), C9(H9A,H9B,H9C), C8A(H8AA,H8AB,H8AC), C9A(H9AA,H9AB,H9AC)
;
_olex2_submission_special_instructions 'No special instructions were received'

loop_
_space_group_symop_operation_xyz
'x, y, z'
'-x, y+1/2, -z+1/2'
'-x, -y, -z'
'x, -y-1/2, z-1/2'

loop_
_atom_site_label
_atom_site_type_symbol
_atom_site_fract_x
_atom_site_fract_y
_atom_site_fract_z
_atom_site_U_iso_or_equiv
_atom_site_adp_type
_atom_site_occupancy
_atom_site_site_symmetry_order
_atom_site_calc_flag
_atom_site_refinement_flags_posn
_atom_site_refinement_flags_adp
_atom_site_refinement_flags_occupancy
_atom_site_disorder_assembly
_atom_site_disorder_group
P1 P 0.66755(3) 0.66354(8) 0.48301(3) 0.02719(18) Uani 1 1 d . . . . .
F4 F 0.96022(9) 0.35674(18) 0.36279(8) 0.0397(4) Uani 1 1 d . . . . .
O2 O 0.91713(9) 0.4398(2) 0.51462(7) 0.0251(4) Uani 1 1 d . . . . .
F3 F 0.92101(11) 0.1125(2) 0.32967(8) 0.0474(5) Uani 1 1 d . . . . .
F2 F 0.97095(11) 0.1563(2) 0.43425(8) 0.0513(5) Uani 1 1 d . . . . .
F1 F 0.86298(11) 0.2583(2) 0.39093(12) 0.0642(6) Uani 1 1 d . . . . .
C14 C 0.85933(13) 0.7143(3) 0.66258(11) 0.0222(5) Uani 1 1 d . . . . .
C16 C 0.87403(11) 0.6178(3) 0.60899(11) 0.0202(5) Uani 1 1 d . . . . .
C27 C 0.89187(13) 0.3790(3) 0.67887(11) 0.0239(5) Uani 1 1 d . . . . .
H27 H 0.8764 0.4322 0.7125 0.029 Uiso 1 1 calc R . . . .
C28 C 0.89288(12) 0.4592(3) 0.62028(11) 0.0213(5) Uani 1 1 d . . . . .
C23 C 0.91512(12) 0.3728(3) 0.57172(11) 0.0228(5) Uani 1 1 d . . . . .
C17 C 0.87398(12) 0.6835(3) 0.54833(11) 0.0219(5) Uani 1 1 d . . . . .
C26 C 0.91288(14) 0.2269(3) 0.68673(12) 0.0277(5) Uani 1 1 d . . . . .
H26 H 0.9112 0.1739 0.7256 0.033 Uiso 1 1 calc R . . . .
C22 C 0.89623(12) 0.5895(3) 0.50188(11) 0.0226(5) Uani 1 1 d . . . . .
C21 C 0.89990(14) 0.6464(3) 0.44128(11) 0.0268(5) Uani 1 1 d . . . . .
H21 H 0.9139 0.5801 0.4105 0.032 Uiso 1 1 calc R . . . .
C20 C 0.88284(14) 0.7998(3) 0.42756(12) 0.0300(6) Uani 1 1 d . . . . .
H20 H 0.8856 0.8412 0.3868 0.036 Uiso 1 1 calc R . . . .
O1 O 0.7377(2) 0.6699(18) 0.6198(4) 0.029(3) Uani 0.51(3) 1 d . . P A 5
O1A O 0.7415(2) 0.7509(17) 0.6063(3) 0.023(2) Uani 0.49(3) 1 d . . P A 6
C24 C 0.93808(14) 0.2180(3) 0.58013(12) 0.0283(5) Uani 1 1 d . . . . .
H24 H 0.9539 0.1634 0.5471 0.034 Uiso 1 1 calc R . . . .
C19 C 0.86125(15) 0.8978(3) 0.47276(12) 0.0300(6) Uani 1 1 d . . . . .
H19 H 0.8501 1.0045 0.4623 0.036 Uiso 1 1 calc R . . . .
C18 C 0.85617(13) 0.8417(3) 0.53136(12) 0.0262(5) Uani 1 1 d . . . . .
H18 H 0.8406 0.9088 0.5610 0.031 Uiso 1 1 calc R . . . .
C25 C 0.93710(14) 0.1467(3) 0.63777(12) 0.0304(6) Uani 1 1 d . . . . .
H25 H 0.9530 0.0414 0.6448 0.037 Uiso 1 1 calc R . . . .
C13 C 0.91458(14) 0.7594(3) 0.71267(12) 0.0291(5) Uani 1 1 d . . . . .
H13 H 0.9618 0.7284 0.7126 0.035 Uiso 1 1 calc R . . . .
C12 C 0.90152(14) 0.8497(3) 0.76296(12) 0.0288(5) Uani 1 1 d . . . . .
H12 H 0.9399 0.8832 0.7964 0.035 Uiso 1 1 calc R . . . .
C11 C 0.83350(15) 0.8903(3) 0.76438(11) 0.0315(6) Uani 1 1 d . . . . .
H11 H 0.8250 0.9508 0.7993 0.038 Uiso 1 1 calc R . . . .
C2 C 0.55725(14) 0.7959(3) 0.53664(13) 0.0320(6) Uani 1 1 d . . . . .
H2 H 0.5251 0.7790 0.4964 0.038 Uiso 1 1 calc R . . . .
C1 C 0.62688(14) 0.7436(3) 0.54601(13) 0.0319(6) Uani 1 1 d . . . . .
C29 C 0.59069(16) 0.6573(4) 0.41401(12) 0.0363(6) Uani 1 1 d . . . . .
C3 C 0.53444(15) 0.8726(4) 0.58571(15) 0.0404(7) Uani 1 1 d . . . . .
H3 H 0.4866 0.9072 0.5790 0.049 Uiso 1 1 calc R . . . .
C15 C 0.79116(15) 0.7588(5) 0.66440(13) 0.0457(8) Uani 1 1 d . . . . .
B1 B 0.92839(18) 0.2207(4) 0.37924(15) 0.0321(7) Uani 1 1 d . . . . .
C34 C 0.5797(2) 0.7842(4) 0.37305(16) 0.0506(8) Uani 1 1 d . . . . .
H34 H 0.6099 0.8731 0.3820 0.061 Uiso 1 1 calc R . . . .
C30 C 0.54505(18) 0.5302(5) 0.39878(15) 0.0512(8) Uani 1 1 d . . . . .
H30 H 0.5515 0.4404 0.4259 0.061 Uiso 1 1 calc R . . . .
C6 C 0.67125(16) 0.7703(6) 0.60602(16) 0.0662(13) Uani 1 1 d . . . . .
C4 C 0.58059(17) 0.8992(6) 0.64394(18) 0.0665(12) Uani 1 1 d . . . . .
H4 H 0.5639 0.9517 0.6770 0.080 Uiso 1 1 calc R . . . .
C10 C 0.77685(17) 0.8447(6) 0.71589(16) 0.0678(13) Uani 1 1 d . . . . .
C31 C 0.4895(2) 0.5333(6) 0.34377(17) 0.0656(11) Uani 1 1 d . . . . .
H31 H 0.4584 0.4458 0.3348 0.079 Uiso 1 1 calc R . . . .
C33 C 0.5232(2) 0.7823(6) 0.31742(18) 0.0701(13) Uani 1 1 d . U . . .
H33 H 0.5160 0.8703 0.2894 0.084 Uiso 1 1 calc R . . . .
C32 C 0.4789(2) 0.6554(7) 0.30365(18) 0.0695(13) Uani 1 1 d . U . . .
H32 H 0.4414 0.6543 0.2662 0.083 Uiso 1 1 calc R . . . .
C5 C 0.65046(19) 0.8512(7) 0.65541(19) 0.0839(14) Uani 1 1 d . U . . .
C35A C 0.6768(3) 0.4579(4) 0.5147(3) 0.0263(17) Uani 0.482(5) 1 d . . P B 1
C40A C 0.6343(3) 0.3944(5) 0.5531(3) 0.0397(18) Uani 0.482(5) 1 d G . P B 1
H40A H 0.5975 0.4554 0.5638 0.048 Uiso 0.482(5) 1 calc R . P B 1
C39A C 0.6459(3) 0.2416(5) 0.5757(2) 0.054(2) Uani 0.482(5) 1 d G . P B 1
H39A H 0.6169 0.1983 0.6020 0.065 Uiso 0.482(5) 1 calc R . P B 1
C38A C 0.6998(3) 0.1523(4) 0.5600(3) 0.059(2) Uani 0.482(5) 1 d G . P B 1
H38A H 0.7077 0.0479 0.5755 0.070 Uiso 0.482(5) 1 calc R . P B 1
C37A C 0.7422(2) 0.2158(5) 0.5217(3) 0.054(2) Uani 0.482(5) 1 d G . P B 1
H37A H 0.7791 0.1548 0.5109 0.065 Uiso 0.482(5) 1 calc R . P B 1
C36A C 0.7307(2) 0.3686(5) 0.4990(2) 0.0357(15) Uani 0.482(5) 1 d G . P B 1
H36A H 0.7597 0.4120 0.4728 0.043 Uiso 0.482(5) 1 calc R . P B 1
C35 C 0.6818(3) 0.4562(3) 0.4939(2) 0.0294(17) Uani 0.518(5) 1 d . . P B 2
C40 C 0.6483(2) 0.3633(5) 0.53187(19) 0.0314(14) Uani 0.518(5) 1 d G . P B 2
H40 H 0.6207 0.4107 0.5585 0.038 Uiso 0.518(5) 1 calc R . P B 2
C39 C 0.6551(2) 0.2011(4) 0.53088(19) 0.0401(15) Uani 0.518(5) 1 d G . P B 2
H39 H 0.6322 0.1377 0.5568 0.048 Uiso 0.518(5) 1 calc R . P B 2
C38 C 0.6954(2) 0.1318(3) 0.4920(2) 0.0458(16) Uani 0.518(5) 1 d G . P B 2
H38 H 0.7000 0.0209 0.4913 0.055 Uiso 0.518(5) 1 calc R . P B 2
C37 C 0.7289(2) 0.2246(4) 0.4540(2) 0.0466(16) Uani 0.518(5) 1 d G . P B 2
H37 H 0.7564 0.1772 0.4274 0.056 Uiso 0.518(5) 1 calc R . P B 2
C36 C 0.7221(2) 0.3868(4) 0.4550(2) 0.0335(13) Uani 0.518(5) 1 d G . P B 2
H36 H 0.7450 0.4502 0.4291 0.040 Uiso 0.518(5) 1 calc R . P B 2
C7 C 0.6981(3) 0.8013(6) 0.7298(3) 0.0303(14) Uani 0.497(6) 1 d . . P C 3
C8 C 0.6902(3) 0.6421(8) 0.7614(3) 0.0378(15) Uani 0.497(6) 1 d . . P C 3
H8A H 0.7023 0.5576 0.7345 0.057 Uiso 0.497(6) 1 calc GR . P C 3
H8B H 0.6411 0.6291 0.7657 0.057 Uiso 0.497(6) 1 calc GR . P C 3
H8C H 0.7224 0.6381 0.8041 0.057 Uiso 0.497(6) 1 calc GR . P C 3
C9 C 0.6790(11) 0.931(3) 0.7697(8) 0.043(4) Uani 0.497(6) 1 d . . P C 3
H9A H 0.7104 0.9278 0.8127 0.065 Uiso 0.497(6) 1 calc GR . P C 3
H9B H 0.6296 0.9183 0.7733 0.065 Uiso 0.497(6) 1 calc GR . P C 3
H9C H 0.6844 1.0318 0.7493 0.065 Uiso 0.497(6) 1 calc GR . P C 3
C7A C 0.7054(3) 0.9451(6) 0.7093(2) 0.0289(13) Uani 0.503(6) 1 d . . P C 4
C8A C 0.7111(3) 1.1246(7) 0.7065(3) 0.0477(18) Uani 0.503(6) 1 d . . P C 4
H8AA H 0.7427 1.1628 0.7461 0.072 Uiso 0.503(6) 1 calc GR . P C 4
H8AB H 0.6639 1.1712 0.7021 0.072 Uiso 0.503(6) 1 calc GR . P C 4
H8AC H 0.7305 1.1544 0.6694 0.072 Uiso 0.503(6) 1 calc GR . P C 4
C9A C 0.6843(11) 0.900(3) 0.7735(9) 0.060(7) Uani 0.503(6) 1 d . . P C 4
H9AA H 0.6786 0.7863 0.7755 0.090 Uiso 0.503(6) 1 calc GR . P C 4
H9AB H 0.6395 0.9518 0.7755 0.090 Uiso 0.503(6) 1 calc GR . P C 4
H9AC H 0.7217 0.9346 0.8100 0.090 Uiso 0.503(6) 1 calc GR . P C 4
Cl2 Cl 0.64334(13) 0.3025(2) 0.84484(9) 0.0692(6) Uani 0.5 1 d . . P D -1
Cl1 Cl 0.70656(13) 0.4506(4) 0.72028(13) 0.0935(8) Uani 0.5 1 d . . P D -1
C2S C 0.7240(6) 0.374(3) 0.8463(6) 0.162(9) Uani 0.5 1 d . . P D -1
H2SA H 0.7320 0.4531 0.8811 0.194 Uiso 0.5 1 calc R . P D -1
H2SB H 0.7568 0.2861 0.8628 0.194 Uiso 0.5 1 calc R . P D -1
C1S C 0.7499(7) 0.436(2) 0.8011(8) 0.161(9) Uani 0.5 1 d . . P D -1
H1SA H 0.7949 0.3800 0.8017 0.193 Uiso 0.5 1 calc R . P D -1
H1SB H 0.7633 0.5447 0.8154 0.193 Uiso 0.5 1 calc R . P D -1

loop_
_atom_site_aniso_label
_atom_site_aniso_U_11
_atom_site_aniso_U_22
_atom_site_aniso_U_33
_atom_site_aniso_U_23
_atom_site_aniso_U_13
_atom_site_aniso_U_12
P1 0.0317(3) 0.0273(3) 0.0243(3) -0.0034(2) 0.0100(3) -0.0024(3)
F4 0.0468(9) 0.0293(8) 0.0490(10) 0.0085(7) 0.0232(8) 0.0020(7)
O2 0.0349(9) 0.0245(9) 0.0173(8) 0.0028(6) 0.0086(7) 0.0059(7)
F3 0.0688(12) 0.0419(10) 0.0309(9) -0.0071(7) 0.0097(8) 0.0007(9)
F2 0.0798(14) 0.0449(10) 0.0288(9) 0.0085(7) 0.0110(9) -0.0011(9)
F1 0.0506(11) 0.0553(12) 0.1003(17) -0.0130(12) 0.0454(12) -0.0064(9)
C14 0.0283(12) 0.0232(12) 0.0158(10) 0.0019(9) 0.0063(9) 0.0008(9)
C16 0.0174(10) 0.0256(12) 0.0166(10) -0.0007(9) 0.0019(8) -0.0015(9)
C27 0.0264(12) 0.0287(12) 0.0167(11) 0.0010(9) 0.0046(9) -0.0024(10)
C28 0.0206(11) 0.0247(12) 0.0173(10) 0.0002(9) 0.0016(9) -0.0005(9)
C23 0.0254(11) 0.0259(12) 0.0166(10) 0.0015(9) 0.0037(9) 0.0006(9)
C17 0.0232(11) 0.0240(12) 0.0181(11) 0.0002(9) 0.0041(9) -0.0014(9)
C26 0.0333(13) 0.0285(13) 0.0199(11) 0.0061(10) 0.0027(10) -0.0020(10)
C22 0.0247(11) 0.0229(12) 0.0199(11) 0.0015(9) 0.0041(9) 0.0014(9)
C21 0.0348(13) 0.0295(13) 0.0173(11) 0.0005(9) 0.0085(10) 0.0041(10)
C20 0.0395(14) 0.0313(13) 0.0210(12) 0.0064(10) 0.0102(10) 0.0014(11)
O1 0.0230(19) 0.036(6) 0.030(3) -0.013(3) 0.0081(16) 0.000(2)
O1A 0.0227(19) 0.030(6) 0.017(2) -0.004(2) 0.0030(14) 0.004(2)
C24 0.0343(13) 0.0261(13) 0.0245(12) 0.0001(10) 0.0064(10) 0.0048(10)
C19 0.0415(14) 0.0235(12) 0.0260(12) 0.0051(10) 0.0093(11) 0.0031(11)
C18 0.0327(13) 0.0236(12) 0.0237(12) -0.0003(10) 0.0094(10) 0.0017(10)
C25 0.0375(14) 0.0247(13) 0.0270(13) 0.0038(10) 0.0028(11) 0.0034(11)
C13 0.0266(12) 0.0346(14) 0.0249(12) -0.0066(10) 0.0031(10) 0.0029(10)
C12 0.0333(13) 0.0306(13) 0.0218(12) -0.0044(10) 0.0047(10) -0.0011(10)
C11 0.0389(14) 0.0404(15) 0.0152(11) -0.0049(10) 0.0061(10) 0.0071(12)
C2 0.0323(13) 0.0328(14) 0.0307(13) -0.0033(11) 0.0069(11) -0.0008(11)
C1 0.0294(13) 0.0406(15) 0.0272(13) -0.0081(11) 0.0093(11) -0.0046(11)
C29 0.0411(15) 0.0473(17) 0.0218(12) -0.0040(11) 0.0100(11) 0.0125(13)
C3 0.0308(14) 0.0484(17) 0.0443(16) -0.0078(14) 0.0129(12) 0.0025(13)
C15 0.0280(14) 0.086(2) 0.0219(13) -0.0222(15) 0.0030(11) 0.0031(15)
B1 0.0446(17) 0.0280(15) 0.0284(15) 0.0015(12) 0.0179(13) 0.0006(13)
C34 0.060(2) 0.0517(19) 0.0428(17) 0.0079(15) 0.0173(15) 0.0262(16)
C30 0.0463(18) 0.069(2) 0.0340(16) -0.0093(15) -0.0007(14) -0.0092(16)
C6 0.0234(14) 0.135(4) 0.0402(18) -0.042(2) 0.0058(13) 0.0096(18)
C4 0.0324(16) 0.121(4) 0.050(2) -0.044(2) 0.0171(15) 0.0044(19)
C10 0.0326(16) 0.137(4) 0.0330(16) -0.040(2) 0.0051(13) 0.019(2)
C31 0.047(2) 0.104(3) 0.0410(19) -0.016(2) -0.0016(16) 0.001(2)
C33 0.076(3) 0.091(3) 0.045(2) 0.017(2) 0.0175(19) 0.057(3)
C32 0.049(2) 0.114(4) 0.0405(19) -0.016(2) 0.0010(16) 0.029(2)
C5 0.0366(17) 0.162(4) 0.053(2) -0.056(2) 0.0085(15) 0.014(2)
C35A 0.027(3) 0.026(3) 0.024(4) -0.008(2) 0.001(3) 0.000(3)
C40A 0.051(4) 0.031(3) 0.045(4) 0.005(3) 0.027(3) 0.006(3)
C39A 0.080(5) 0.039(4) 0.047(4) 0.006(3) 0.022(4) -0.001(4)
C38A 0.078(6) 0.027(3) 0.066(5) 0.009(3) 0.006(4) 0.006(3)
C37A 0.055(4) 0.037(4) 0.064(5) -0.012(3) 0.000(4) 0.017(3)
C36A 0.029(3) 0.033(3) 0.044(4) -0.005(3) 0.006(3) 0.003(2)
C35 0.029(3) 0.035(4) 0.024(4) 0.001(2) 0.004(2) -0.005(3)
C40 0.025(3) 0.039(4) 0.032(3) 0.001(3) 0.010(2) 0.001(3)
C39 0.038(3) 0.035(3) 0.046(4) 0.011(3) 0.008(3) -0.002(2)
C38 0.046(3) 0.034(3) 0.057(4) 0.011(3) 0.011(3) 0.012(3)
C37 0.042(3) 0.044(3) 0.058(4) 0.003(3) 0.020(3) 0.014(3)
C36 0.033(3) 0.037(3) 0.032(3) 0.005(2) 0.010(2) 0.003(2)
C7 0.032(3) 0.034(3) 0.029(3) -0.006(2) 0.014(2) -0.002(2)
C8 0.034(3) 0.053(4) 0.028(3) 0.002(3) 0.011(2) -0.008(3)
C9 0.037(6) 0.067(7) 0.024(5) -0.015(6) 0.002(4) 0.013(5)
C7A 0.029(3) 0.035(3) 0.025(3) -0.006(2) 0.010(2) 0.006(2)
C8A 0.041(3) 0.038(3) 0.059(4) -0.020(3) 0.000(3) 0.011(3)
C9A 0.038(6) 0.112(16) 0.042(7) 0.021(7) 0.032(6) 0.022(7)
Cl2 0.0993(15) 0.0603(11) 0.0409(9) -0.0028(8) 0.0004(9) 0.0129(10)
Cl1 0.0670(13) 0.127(2) 0.0879(16) 0.0012(15) 0.0212(12) -0.0331(14)
C2S 0.071(7) 0.35(3) 0.059(6) -0.055(11) 0.004(5) 0.014(12)
C1S 0.092(9) 0.173(14) 0.165(14) 0.096(12) -0.082(10) -0.063(9)

loop_
_atom_type_symbol
_atom_type_description
_atom_type_scat_dispersion_real
_atom_type_scat_dispersion_imag
_atom_type_scat_source
C C 0.0181 0.0091 'International Tables Vol C Tables 4.2.6.8 and 6.1.1.4'
H H 0.0000 0.0000 'International Tables Vol C Tables 4.2.6.8 and 6.1.1.4'
B B 0.0090 0.0039 'International Tables Vol C Tables 4.2.6.8 and 6.1.1.4'
Cl Cl 0.3639 0.7018 'International Tables Vol C Tables 4.2.6.8 and 6.1.1.4'
F F 0.0727 0.0534 'International Tables Vol C Tables 4.2.6.8 and 6.1.1.4'
O O 0.0492 0.0322 'International Tables Vol C Tables 4.2.6.8 and 6.1.1.4'
P P 0.2955 0.4335 'International Tables Vol C Tables 4.2.6.8 and 6.1.1.4'

loop_
_geom_angle_atom_site_label_1
_geom_angle_atom_site_label_2
_geom_angle_atom_site_label_3
_geom_angle
_geom_angle_site_symmetry_1
_geom_angle_site_symmetry_3
_geom_angle_publ_flag
C1 P1 C29 101.26(12) . . ?
C1 P1 C35A 96.10(17) . . ?
C29 P1 C35A 104.8(2) . . ?
C35 P1 C1 110.47(16) . . ?
C35 P1 C29 98.49(19) . . ?
C22 O2 C23 120.90(19) . . ?
C13 C14 C16 120.0(2) . . ?
C15 C14 C16 121.4(2) . . ?
C15 C14 C13 118.5(2) . . ?
C28 C16 C14 119.2(2) . . ?
C28 C16 C17 119.1(2) . . ?
C17 C16 C14 121.6(2) . . ?
C28 C27 H27 119.9 . . ?
C26 C27 H27 119.9 . . ?
C26 C27 C28 120.2(2) . . ?
C16 C28 C27 123.8(2) . . ?
C16 C28 C23 119.0(2) . . ?
C23 C28 C27 117.2(2) . . ?
O2 C23 C28 120.9(2) . . ?
O2 C23 C24 116.4(2) . . ?
C24 C23 C28 122.7(2) . . ?
C16 C17 C22 118.6(2) . . ?
C16 C17 C18 124.2(2) . . ?
C22 C17 C18 117.1(2) . . ?
C27 C26 H26 119.6 . . ?
C27 C26 C25 120.7(2) . . ?
C25 C26 H26 119.6 . . ?
O2 C22 C17 121.3(2) . . ?
O2 C22 C21 116.1(2) . . ?
C21 C22 C17 122.5(2) . . ?
C22 C21 H21 120.9 . . ?
C20 C21 C22 118.1(2) . . ?
C20 C21 H21 120.9 . . ?
C21 C20 H20 119.4 . . ?
C21 C20 C19 121.1(2) . . ?
C19 C20 H20 119.4 . . ?
C15 O1 C6 106.2(7) . . ?
C6 O1A C15 119.1(4) . . ?
C23 C24 H24 121.1 . . ?
C25 C24 C23 117.9(2) . . ?
C25 C24 H24 121.1 . . ?
C20 C19 H19 119.6 . . ?
C18 C19 C20 120.8(2) . . ?
C18 C19 H19 119.6 . . ?
C17 C18 H18 119.8 . . ?
C19 C18 C17 120.3(2) . . ?
C19 C18 H18 119.8 . . ?
C26 C25 H25 119.4 . . ?
C24 C25 C26 121.3(2) . . ?
C24 C25 H25 119.4 . . ?
C14 C13 H13 119.7 . . ?
C14 C13 C12 120.6(2) . . ?
C12 C13 H13 119.7 . . ?
C13 C12 H12 120.0 . . ?
C11 C12 C13 120.0(2) . . ?
C11 C12 H12 120.0 . . ?
C12 C11 H11 119.4 . . ?
C12 C11 C10 121.1(2) . . ?
C10 C11 H11 119.4 . . ?
C1 C2 H2 119.9 . . ?
C3 C2 H2 119.9 . . ?
C3 C2 C1 120.3(3) . . ?
C2 C1 P1 125.1(2) . . ?
C2 C1 C6 117.2(2) . . ?
C6 C1 P1 117.3(2) . . ?
C34 C29 P1 117.8(3) . . ?
C34 C29 C30 117.7(3) . . ?
C30 C29 P1 124.4(2) . . ?
C2 C3 H3 119.7 . . ?
C4 C3 C2 120.5(3) . . ?
C4 C3 H3 119.7 . . ?
C14 C15 O1 112.4(3) . . ?
C14 C15 O1A 115.8(3) . . ?
C14 C15 C10 121.6(3) . . ?
O1A C15 C10 120.5(3) . . ?
C10 C15 O1 123.5(3) . . ?
F3 B1 F4 109.8(2) . . ?
F3 B1 F2 108.8(2) . . ?
F2 B1 F4 109.4(3) . . ?
F1 B1 F4 108.9(2) . . ?
F1 B1 F3 110.5(3) . . ?
F1 B1 F2 109.5(2) . . ?
C29 C34 H34 119.9 . . ?
C29 C34 C33 120.1(4) . . ?
C33 C34 H34 119.9 . . ?
C29 C30 H30 119.7 . . ?
C29 C30 C31 120.5(4) . . ?
C31 C30 H30 119.7 . . ?
O1A C6 C1 113.1(3) . . ?
O1A C6 C5 120.7(4) . . ?
C1 C6 O1 114.0(3) . . ?
C1 C6 C5 123.7(3) . . ?
C5 C6 O1 120.6(4) . . ?
C3 C4 H4 119.3 . . ?
C3 C4 C5 121.5(3) . . ?
C5 C4 H4 119.3 . . ?
C11 C10 C15 118.2(3) . . ?
C11 C10 C7 122.3(3) . . ?
C11 C10 C7A 116.0(3) . . ?
C15 C10 C7 111.9(3) . . ?
C15 C10 C7A 121.9(3) . . ?
C30 C31 H31 119.0 . . ?
C32 C31 C30 122.0(4) . . ?
C32 C31 H31 119.0 . . ?
C34 C33 H33 119.6 . . ?
C32 C33 C34 120.9(4) . . ?
C32 C33 H33 119.6 . . ?
C31 C32 C33 118.7(4) . . ?
C31 C32 H32 120.6 . . ?
C33 C32 H32 120.6 . . ?
C6 C5 C7 113.2(4) . . ?
C6 C5 C7A 122.4(3) . . ?
C4 C5 C6 116.7(3) . . ?
C4 C5 C7 122.9(4) . . ?
C4 C5 C7A 116.5(4) . . ?
C40A C35A P1 123.8(2) . . ?
C40A C35A C36A 120.0 . . ?
C36A C35A P1 116.2(2) . . ?
C35A C40A H40A 120.0 . . ?
C35A C40A C39A 120.0 . . ?
C39A C40A H40A 120.0 . . ?
C40A C39A H39A 120.0 . . ?
C40A C39A C38A 120.0 . . ?
C38A C39A H39A 120.0 . . ?
C39A C38A H38A 120.0 . . ?
C37A C38A C39A 120.0 . . ?
C37A C38A H38A 120.0 . . ?
C38A C37A H37A 120.0 . . ?
C38A C37A C36A 120.0 . . ?
C36A C37A H37A 120.0 . . ?
C35A C36A H36A 120.0 . . ?
C37A C36A C35A 120.0 . . ?
C37A C36A H36A 120.0 . . ?
C40 C35 P1 123.9(2) . . ?
C40 C35 C36 120.0 . . ?
C36 C35 P1 115.5(2) . . ?
C35 C40 H40 120.0 . . ?
C35 C40 C39 120.0 . . ?
C39 C40 H40 120.0 . . ?
C40 C39 H39 120.0 . . ?
C38 C39 C40 120.0 . . ?
C38 C39 H39 120.0 . . ?
C39 C38 H38 120.0 . . ?
C39 C38 C37 120.0 . . ?
C37 C38 H38 120.0 . . ?
C38 C37 H37 120.0 . . ?
C36 C37 C38 120.0 . . ?
C36 C37 H37 120.0 . . ?
C35 C36 H36 120.0 . . ?
C37 C36 C35 120.0 . . ?
C37 C36 H36 120.0 . . ?
C10 C7 C5 96.0(3) . . ?
C8 C7 C10 117.4(4) . . ?
C8 C7 C5 123.0(4) . . ?
C9 C7 C10 106.9(9) . . ?
C9 C7 C5 101.3(10) . . ?
C9 C7 C8 110.1(11) . . ?
C7 C8 H8A 109.5 . . ?
C7 C8 H8B 109.5 . . ?
C7 C8 H8C 109.5 . . ?
H8A C8 H8B 109.5 . . ?
H8A C8 H8C 109.5 . . ?
H8B C8 H8C 109.5 . . ?
C7 C9 H9A 109.5 . . ?
C7 C9 H9B 109.5 . . ?
C7 C9 H9C 109.5 . . ?
H9A C9 H9B 109.5 . . ?
H9A C9 H9C 109.5 . . ?
H9B C9 H9C 109.5 . . ?
C5 C7A C10 102.5(3) . . ?
C8A C7A C10 117.9(5) . . ?
C8A C7A C5 121.0(5) . . ?
C8A C7A C9A 108.2(11) . . ?
C9A C7A C10 100.4(10) . . ?
C9A C7A C5 104.3(9) . . ?
C7A C8A H8AA 109.5 . . ?
C7A C8A H8AB 109.5 . . ?
C7A C8A H8AC 109.5 . . ?
H8AA C8A H8AB 109.5 . . ?
H8AA C8A H8AC 109.5 . . ?
H8AB C8A H8AC 109.5 . . ?
C7A C9A H9AA 109.5 . . ?
C7A C9A H9AB 109.5 . . ?
C7A C9A H9AC 109.5 . . ?
H9AA C9A H9AB 109.5 . . ?
H9AA C9A H9AC 109.5 . . ?
H9AB C9A H9AC 109.5 . . ?
Cl2 C2S H2SA 104.6 . . ?
Cl2 C2S H2SB 104.6 . . ?
H2SA C2S H2SB 105.7 . . ?
C1S C2S Cl2 130.6(10) . . ?
C1S C2S H2SA 104.6 . . ?
C1S C2S H2SB 104.6 . . ?
Cl1 C1S H1SA 105.9 . . ?
Cl1 C1S H1SB 105.9 . . ?
C2S C1S Cl1 125.8(9) . . ?
C2S C1S H1SA 105.9 . . ?
C2S C1S H1SB 105.9 . . ?
H1SA C1S H1SB 106.2 . . ?

loop_
_geom_bond_atom_site_label_1
_geom_bond_atom_site_label_2
_geom_bond_distance
_geom_bond_site_symmetry_2
_geom_bond_publ_flag
P1 C1 1.832(3) . ?
P1 C29 1.841(3) . ?
P1 C35A 1.873(3) . ?
P1 C35 1.797(3) . ?
F4 B1 1.394(3) . ?
O2 C23 1.353(3) . ?
O2 C22 1.348(3) . ?
F3 B1 1.386(4) . ?
F2 B1 1.386(4) . ?
F1 B1 1.378(4) . ?
C14 C16 1.486(3) . ?
C14 C13 1.384(3) . ?
C14 C15 1.378(4) . ?
C16 C28 1.407(3) . ?
C16 C17 1.409(3) . ?
C27 H27 0.9500 . ?
C27 C28 1.428(3) . ?
C27 C26 1.358(4) . ?
C28 C23 1.413(3) . ?
C23 C24 1.391(4) . ?
C17 C22 1.413(3) . ?
C17 C18 1.419(3) . ?
C26 H26 0.9500 . ?
C26 C25 1.412(4) . ?
C22 C21 1.396(3) . ?
C21 H21 0.9500 . ?
C21 C20 1.365(4) . ?
C20 H20 0.9500 . ?
C20 C19 1.407(4) . ?
O1 C15 1.450(7) . ?
O1 C6 1.516(10) . ?
O1A C15 1.387(5) . ?
O1A C6 1.364(5) . ?
C24 H24 0.9500 . ?
C24 C25 1.375(4) . ?
C19 H19 0.9500 . ?
C19 C18 1.361(3) . ?
C18 H18 0.9500 . ?
C25 H25 0.9500 . ?
C13 H13 0.9500 . ?
C13 C12 1.388(3) . ?
C12 H12 0.9500 . ?
C12 C11 1.365(4) . ?
C11 H11 0.9500 . ?
C11 C10 1.382(4) . ?
C2 H2 0.9500 . ?
C2 C1 1.387(4) . ?
C2 C3 1.386(4) . ?
C1 C6 1.390(4) . ?
C29 C34 1.376(4) . ?
C29 C30 1.389(5) . ?
C3 H3 0.9500 . ?
C3 C4 1.375(5) . ?
C15 C10 1.398(4) . ?
C34 H34 0.9500 . ?
C34 C33 1.420(5) . ?
C30 H30 0.9500 . ?
C30 C31 1.401(5) . ?
C6 C5 1.391(5) . ?
C4 H4 0.9500 . ?
C4 C5 1.378(5) . ?
C10 C7 1.655(6) . ?
C10 C7A 1.602(6) . ?
C31 H31 0.9500 . ?
C31 C32 1.333(7) . ?
C33 H33 0.9500 . ?
C33 C32 1.370(7) . ?
C32 H32 0.9500 . ?
C5 C7 1.699(7) . ?
C5 C7A 1.593(6) . ?
C35A C40A 1.3900 . ?
C35A C36A 1.3900 . ?
C40A H40A 0.9500 . ?
C40A C39A 1.3900 . ?
C39A H39A 0.9500 . ?
C39A C38A 1.3900 . ?
C38A H38A 0.9500 . ?
C38A C37A 1.3900 . ?
C37A H37A 0.9500 . ?
C37A C36A 1.3900 . ?
C36A H36A 0.9500 . ?
C35 C40 1.3900 . ?
C35 C36 1.3900 . ?
C40 H40 0.9500 . ?
C40 C39 1.3900 . ?
C39 H39 0.9500 . ?
C39 C38 1.3900 . ?
C38 H38 0.9500 . ?
C38 C37 1.3900 . ?
C37 H37 0.9500 . ?
C37 C36 1.3900 . ?
C36 H36 0.9500 . ?
C7 C8 1.538(8) . ?
C7 C9 1.49(2) . ?
C8 H8A 0.9800 . ?
C8 H8B 0.9800 . ?
C8 H8C 0.9800 . ?
C9 H9A 0.9800 . ?
C9 H9B 0.9800 . ?
C9 H9C 0.9800 . ?
C7A C8A 1.537(8) . ?
C7A C9A 1.561(19) . ?
C8A H8AA 0.9800 . ?
C8A H8AB 0.9800 . ?
C8A H8AC 0.9800 . ?
C9A H9AA 0.9800 . ?
C9A H9AB 0.9800 . ?
C9A H9AC 0.9800 . ?
Cl2 C2S 1.665(16) . ?
Cl1 C1S 1.743(13) . ?
C2S H2SA 0.9900 . ?
C2S H2SB 0.9900 . ?
C2S C1S 1.296(19) . ?
C1S H1SA 0.9900 . ?
C1S H1SB 0.9900 . ?
